data_7219068
loop_
_publ_author_name
'Han, Lu-Lu'
'Wang, Su-Na'
'Jagli\<ci\'c, Zvonko'
'Zeng, Su-Yuan'
'Zheng, Jun'
'Li, Zhong-Hui'
'Chen, Jiang-Shan'
'Sun, Di'

_publ_section_title
;
 Synthesis, structural versatility and magnetic properties of a series of
 copper(ii) coordination polymers based on bipyrazole and various
 dicarboxylate ligands
;
_journal_issue 6
_journal_name_full CrystEngComm
_journal_page_first 1405
_journal_paper_doi 10.1039/C4CE02248C
_journal_volume 17
_journal_year 2015
_chemical_formula_moiety '0.5(C36 H36 Cu2 N8 O8)'
_chemical_formula_sum 'C18 H18 Cu N4 O4'
_chemical_formula_weight 417.90
_chemical_name_systematic
;
 ? 
;
_space_group_crystal_system orthorhombic
_space_group_IT_number 52
_space_group_name_Hall '-P 2a 2bc'
_space_group_name_H-M_alt 'P n n a'
_symmetry_space_group_name_Hall '-P 2a 2bc'
_symmetry_space_group_name_H-M 'P n n a'
_atom_sites_solution_hydrogens geom
_atom_sites_solution_primary direct
_atom_sites_solution_secondary difmap
_audit_creation_date 2014-01-18
_audit_creation_method
;
  Olex2 1.2
  (compiled Apr 23 2013 17:54:37, GUI svn.r4466)
;
_audit_update_record
;
2014-11-04 deposited with the CCDC.
2014-12-15 downloaded from the CCDC.
;
_cell_angle_alpha 90.00
_cell_angle_beta 90.00
_cell_angle_gamma 90.00
_cell_formula_units_Z 4
_cell_length_a 11.5514(10)
_cell_length_b 8.5414(8)
_cell_length_c 18.5063(17)
_cell_measurement_reflns_used 1124
_cell_measurement_temperature 298(2)
_cell_measurement_theta_max 21.831
_cell_measurement_theta_min 2.201
_cell_volume 1825.9(3)
_computing_data_reduction 'SAINT v7.23A (Bruker, 2003)'
_computing_molecular_graphics
;
O. V. Dolomanov, L. J. Bourhis, R. J. Gildea, J. A. K. Howard and H. Puschmann,
OLEX2: a complete structure solution, refinement and analysis program.
J. Appl. Cryst. (2009). 42, 339-341.
;
_computing_publication_material
;
O. V. Dolomanov, L. J. Bourhis, R. J. Gildea, J. A. K. Howard and H. Puschmann,
OLEX2: a complete structure solution, refinement and analysis program.
J. Appl. Cryst. (2009). 42, 339-341.
;
_computing_structure_refinement 'XL (Sheldrick, 2008)'
_computing_structure_solution 'SHELXS-97 (Sheldrick, 1990)'
_diffrn_ambient_temperature 298(2)
_diffrn_measured_fraction_theta_full 1.000
_diffrn_measured_fraction_theta_max 1.000
_diffrn_radiation_monochromator graphite
_diffrn_radiation_type 'MO K\a'
_diffrn_radiation_wavelength 0.71073
_diffrn_reflns_av_R_equivalents 0.0653
_diffrn_reflns_av_unetI/netI 0.0479
_diffrn_reflns_limit_h_max 13
_diffrn_reflns_limit_h_min -13
_diffrn_reflns_limit_k_max 10
_diffrn_reflns_limit_k_min -4
_diffrn_reflns_limit_l_max 22
_diffrn_reflns_limit_l_min -22
_diffrn_reflns_number 8372
_diffrn_reflns_theta_full 25.00
_diffrn_reflns_theta_max 25.00
_diffrn_reflns_theta_min 2.08
_diffrn_source 'fine-focus sealed tube'
_diffrn_source_current 30.0
_diffrn_source_power 1.5
_diffrn_source_voltage 50.0
_exptl_absorpt_coefficient_mu 1.228
_exptl_absorpt_correction_T_max 0.8870
_exptl_absorpt_correction_T_min 0.8372
_exptl_absorpt_correction_type multi-scan
_exptl_absorpt_process_details sadabs
_exptl_crystal_density_diffrn 1.520
_exptl_crystal_density_method 'not measured'
_exptl_crystal_F_000 860
_exptl_crystal_size_max 0.15
_exptl_crystal_size_mid 0.1
_exptl_crystal_size_min 0.1
_refine_diff_density_max 0.464
_refine_diff_density_min -0.464
_refine_diff_density_rms 0.131
_refine_ls_extinction_method none
_refine_ls_goodness_of_fit_ref 1.077
_refine_ls_hydrogen_treatment constr
_refine_ls_matrix_type full
_refine_ls_number_parameters 126
_refine_ls_number_reflns 1611
_refine_ls_number_restraints 0
_refine_ls_restrained_S_all 1.077
_refine_ls_R_factor_all 0.0631
_refine_ls_R_factor_gt 0.0382
_refine_ls_shift/su_max 0.000
_refine_ls_shift/su_mean 0.000
_refine_ls_structure_factor_coef Fsqd
_refine_ls_weighting_details 'calc w=1/[\s^2^(Fo^2^)+(0.1000P)^2^+0.0000P] where P=(Fo^2^+2Fc^2^)/3'
_refine_ls_weighting_scheme calc
_refine_ls_wR_factor_gt 0.1150
_refine_ls_wR_factor_ref 0.1594
_reflns_number_gt 1191
_reflns_number_total 1611
_reflns_threshold_expression >2sigma(I)
_cod_data_source_file c4ce02248c2.cif
_cod_data_source_block p5
_cod_depositor_comments 'Adding full bibliography for 7219064--7219070.cif.'
_cod_database_code 7219068
_olex2_refinement_description
;
1. Others
 Fixed U12: C7(0) C10(0)
 Fixed U13: Cu1(0) C7(0) C10(0)
 Fixed U23: Cu1(0)
 Fixed Uiso: H2(0.025) H1A(0.042) H1B(0.042) H1C(0.042) H5A(0.065) H5B(0.065)
 H5C(0.065) H7(0.027) H9(0.03) H10(0.034)
 Fixed X: Cu1(0.75) H2(0.605) H1A(0.5061) H1B(0.5251) H1C(0.6019) H5A(0.9556)
 H5B(0.8788) H5C(0.8773) H7(0.67) H9(0.3696) H10(0.2715)
 Fixed Y: Cu1(0.5) H2(0.6113) H1A(0.8004) H1B(0.9762) H1C(0.8995) H5A(0.8236)
 H5B(0.9451) H5C(0.7683) C7(0.75) H7(0.75) H9(0.6344) C10(0.75) H10(0.75)
 Fixed Z: H2(0.5951) H1A(0.6712) H1B(0.6499) H1C(0.7101) H5A(0.4998)
 H5B(0.4582) H5C(0.4355) C7(0.25) H7(0.25) H9(0.3441) C10(0.25) H10(0.25)
;

loop_
_space_group_symop_id
_space_group_symop_operation_xyz
1 'x, y, z'
2 '-x+1/2, -y, z'
3 'x, -y+1/2, -z+1/2'
4 '-x+1/2, y+1/2, -z+1/2'
5 '-x, -y, -z'
6 'x-1/2, y, -z'
7 '-x, y-1/2, z-1/2'
8 'x-1/2, -y-1/2, z-1/2'

loop_
_atom_site_label
_atom_site_type_symbol
_atom_site_fract_x
_atom_site_fract_y
_atom_site_fract_z
_atom_site_U_iso_or_equiv
_atom_site_adp_type
_atom_site_occupancy
_atom_site_symmetry_multiplicity
_atom_site_calc_flag
_atom_site_refinement_flags_posn
_atom_site_refinement_flags_adp
Cu1 Cu 0.7500 0.5000 0.45731(4) 0.0177(3) Uani 1 2 d S T
O1 O 0.6971(3) 0.6429(4) 0.37941(16) 0.0282(8) Uani 1 1 d . .
O2 O 0.5408(3) 0.5102(3) 0.40879(18) 0.0323(8) Uani 1 1 d . .
N1 N 0.7344(3) 0.6705(4) 0.5303(2) 0.0211(8) Uani 1 1 d . .
N2 N 0.6506(3) 0.6855(4) 0.58170(17) 0.0209(8) Uani 1 1 d . .
H2 H 0.6050 0.6113 0.5951 0.025 Uiso 1 1 d R .
C1 C 0.5628(4) 0.8816(5) 0.6651(2) 0.0280(10) Uani 1 1 d . .
H1A H 0.5061 0.8004 0.6712 0.042 Uiso 1 1 calc GR .
H1B H 0.5251 0.9762 0.6499 0.042 Uiso 1 1 calc GR .
H1C H 0.6019 0.8995 0.7101 0.042 Uiso 1 1 calc GR .
C2 C 0.6488(4) 0.8329(5) 0.6091(2) 0.0212(9) Uani 1 1 d . .
C3 C 0.7359(3) 0.9153(5) 0.5749(2) 0.0189(9) Uani 1 1 d . .
C4 C 0.7864(4) 0.8100(5) 0.5269(2) 0.0228(10) Uani 1 1 d . .
C5 C 0.8831(5) 0.8394(6) 0.4755(3) 0.0430(14) Uani 1 1 d . .
H5A H 0.9556 0.8236 0.4998 0.065 Uiso 1 1 calc GR .
H5B H 0.8788 0.9451 0.4582 0.065 Uiso 1 1 calc GR .
H5C H 0.8773 0.7683 0.4355 0.065 Uiso 1 1 calc GR .
C6 C 0.5924(4) 0.6063(5) 0.3693(2) 0.0229(10) Uani 1 1 d . .
C7 C 0.5895(5) 0.7500 0.2500 0.0222(13) Uani 1 2 d S T
H7 H 0.6700 0.7500 0.2500 0.027 Uiso 1 2 calc RS T
C8 C 0.5301(4) 0.6807(5) 0.3072(2) 0.0218(9) Uani 1 1 d . .
C9 C 0.4106(4) 0.6809(5) 0.3065(2) 0.0249(10) Uani 1 1 d . .
H9 H 0.3696 0.6344 0.3441 0.030 Uiso 1 1 calc R .
C10 C 0.3520(5) 0.7500 0.2500 0.0282(15) Uani 1 2 d S T
H10 H 0.2715 0.7500 0.2500 0.034 Uiso 1 2 calc RS T

loop_
_atom_site_aniso_label
_atom_site_aniso_U_11
_atom_site_aniso_U_22
_atom_site_aniso_U_33
_atom_site_aniso_U_23
_atom_site_aniso_U_13
_atom_site_aniso_U_12
Cu1 0.0224(5) 0.0136(5) 0.0171(5) 0.000 0.000 -0.0016(3)
O1 0.0265(17) 0.0319(18) 0.0261(17) 0.0120(14) -0.0063(13) -0.0062(14)
O2 0.0318(19) 0.0319(19) 0.0332(19) 0.0143(14) -0.0004(15) -0.0059(14)
N1 0.026(2) 0.0122(18) 0.025(2) 0.0001(15) 0.0059(15) -0.0014(14)
N2 0.0253(19) 0.0152(18) 0.0220(19) 0.0006(15) 0.0015(16) -0.0042(14)
C1 0.030(2) 0.027(2) 0.027(2) -0.0025(19) 0.005(2) -0.0050(19)
C2 0.022(2) 0.017(2) 0.024(2) 0.0003(17) -0.0059(18) -0.0017(17)
C3 0.024(2) 0.015(2) 0.018(2) 0.0020(18) 0.0001(17) 0.0003(16)
C4 0.024(2) 0.017(2) 0.028(2) 0.0005(19) 0.0012(19) -0.0039(18)
C5 0.046(3) 0.027(3) 0.056(3) -0.015(2) 0.028(3) -0.018(2)
C6 0.030(2) 0.020(2) 0.019(2) -0.0029(17) 0.0025(18) -0.0008(19)
C7 0.021(3) 0.020(3) 0.026(3) 0.002(3) 0.000 0.000
C8 0.026(2) 0.018(2) 0.021(2) -0.0009(17) 0.0003(18) -0.0018(18)
C9 0.025(2) 0.027(2) 0.022(2) 0.0008(18) 0.0018(19) -0.0014(19)
C10 0.019(3) 0.033(4) 0.033(4) -0.003(3) 0.000 0.000

loop_
_atom_type_symbol
_atom_type_description
_atom_type_scat_dispersion_real
_atom_type_scat_dispersion_imag
_atom_type_scat_source
C C 0.0033 0.0016 'International Tables Vol C Tables 4.2.6.8 and 6.1.1.4'
H H 0.0000 0.0000 'International Tables Vol C Tables 4.2.6.8 and 6.1.1.4'
Cu Cu 0.3201 1.2651 'International Tables Vol C Tables 4.2.6.8 and 6.1.1.4'
N N 0.0061 0.0033 'International Tables Vol C Tables 4.2.6.8 and 6.1.1.4'
O O 0.0106 0.0060 'International Tables Vol C Tables 4.2.6.8 and 6.1.1.4'

loop_
_geom_angle_atom_site_label_1
_geom_angle_atom_site_label_2
_geom_angle_atom_site_label_3
_geom_angle
_geom_angle_site_symmetry_1
_geom_angle_site_symmetry_3
O1 Cu1 O1 86.87(19) 2_665 .
O1 Cu1 N1 165.59(13) . 2_665
O1 Cu1 N1 90.84(14) 2_665 2_665
O1 Cu1 N1 165.59(13) 2_665 .
O1 Cu1 N1 90.84(14) . .
N1 Cu1 N1 94.8(2) . 2_665
C6 O1 Cu1 104.5(3) . .
N2 N1 Cu1 127.3(3) . .
C4 N1 Cu1 125.4(3) . .
C4 N1 N2 105.6(3) . .
N1 N2 H2 124.5 . .
C2 N2 N1 111.0(3) . .
C2 N2 H2 124.5 . .
H1A C1 H1B 109.5 . .
H1A C1 H1C 109.5 . .
H1B C1 H1C 109.5 . .
C2 C1 H1A 109.5 . .
C2 C1 H1B 109.5 . .
C2 C1 H1C 109.5 . .
N2 C2 C1 121.9(4) . .
N2 C2 C3 106.8(4) . .
C3 C2 C1 131.3(4) . .
C2 C3 C3 131.0(4) . 2_675
C2 C3 C4 105.6(4) . .
C4 C3 C3 122.6(3) . 2_675
N1 C4 C3 111.0(4) . .
N1 C4 C5 121.2(4) . .
C3 C4 C5 127.8(4) . .
C4 C5 H5A 109.5 . .
C4 C5 H5B 109.5 . .
C4 C5 H5C 109.5 . .
H5A C5 H5B 109.5 . .
H5A C5 H5C 109.5 . .
H5B C5 H5C 109.5 . .
O1 C6 C8 118.0(4) . .
O2 C6 O1 122.1(4) . .
O2 C6 C8 119.9(4) . .
C8 C7 H7 119.5 3_565 .
C8 C7 H7 119.5 . .
C8 C7 C8 121.1(6) 3_565 .
C7 C8 C6 121.8(4) . .
C9 C8 C6 119.3(4) . .
C9 C8 C7 118.9(4) . .
C8 C9 H9 120.1 . .
C10 C9 C8 119.9(4) . .
C10 C9 H9 120.1 . .
C9 C10 C9 121.3(6) . 3_565
C9 C10 H10 119.4 . .
C9 C10 H10 119.4 3_565 .

loop_
_geom_bond_atom_site_label_1
_geom_bond_atom_site_label_2
_geom_bond_distance
_geom_bond_site_symmetry_2
Cu1 O1 1.985(3) .
Cu1 O1 1.985(3) 2_665
Cu1 N1 1.994(4) 2_665
Cu1 N1 1.994(4) .
O1 C6 1.264(5) .
O2 C6 1.251(5) .
N1 N2 1.364(5) .
N1 C4 1.335(5) .
N2 H2 0.8601 .
N2 C2 1.358(5) .
C1 H1A 0.9600 .
C1 H1B 0.9600 .
C1 H1C 0.9600 .
C1 C2 1.494(6) .
C2 C3 1.382(6) .
C3 C3 1.483(8) 2_675
C3 C4 1.392(6) .
C4 C5 1.488(6) .
C5 H5A 0.9600 .
C5 H5B 0.9600 .
C5 H5C 0.9600 .
C6 C8 1.496(6) .
C7 H7 0.9300 .
C7 C8 1.394(5) .
C7 C8 1.394(5) 3_565
C8 C9 1.381(6) .
C9 H9 0.9300 .
C9 C10 1.378(5) .
C10 C9 1.378(5) 3_565
C10 H10 0.9300 .

loop_
_geom_torsion_atom_site_label_1
_geom_torsion_atom_site_label_2
_geom_torsion_atom_site_label_3
_geom_torsion_atom_site_label_4
_geom_torsion
_geom_torsion_site_symmetry_1
_geom_torsion_site_symmetry_4
Cu1 O1 C6 O2 6.4(5) . .
Cu1 O1 C6 C8 -173.0(3) . .
Cu1 N1 N2 C2 -164.1(3) . .
Cu1 N1 C4 C3 164.8(3) . .
Cu1 N1 C4 C5 -13.9(6) . .
O1 Cu1 O1 C6 92.9(3) 2_665 .
O1 Cu1 N1 N2 -173.1(4) 2_665 .
O1 Cu1 N1 N2 106.2(3) . .
O1 Cu1 N1 C4 -56.3(4) . .
O1 Cu1 N1 C4 24.4(8) 2_665 .
O1 C6 C8 C7 18.8(5) . .
O1 C6 C8 C9 -161.2(4) . .
O2 C6 C8 C7 -160.6(3) . .
O2 C6 C8 C9 19.4(6) . .
N1 Cu1 O1 C6 -101.4(3) . .
N1 Cu1 O1 C6 11.7(7) 2_665 .
N1 Cu1 N1 N2 -60.5(3) 2_665 .
N1 Cu1 N1 C4 137.0(4) 2_665 .
N1 N2 C2 C1 178.4(4) . .
N1 N2 C2 C3 -1.0(5) . .
N2 N1 C4 C3 -0.8(5) . .
N2 N1 C4 C5 -179.5(4) . .
N2 C2 C3 C3 170.1(3) . 2_675
N2 C2 C3 C4 0.5(5) . .
C1 C2 C3 C3 -9.1(7) . 2_675
C1 C2 C3 C4 -178.8(4) . .
C2 C3 C4 N1 0.2(5) . .
C2 C3 C4 C5 178.8(5) . .
C3 C3 C4 N1 -170.5(4) 2_675 .
C3 C3 C4 C5 8.0(7) 2_675 .
C4 N1 N2 C2 1.1(5) . .
C6 C8 C9 C10 179.5(3) . .
C7 C8 C9 C10 -0.5(6) . .
C8 C7 C8 C6 -179.7(4) 3_565 .
C8 C7 C8 C9 0.2(3) 3_565 .
C8 C9 C10 C9 0.2(3) . 3_565
